data_4102311
loop_
_publ_author_name
'Yan Yan'
'Bo Qin'
'Changliang Ren'
'Xiuying Chen'
'Yeow Kwan Yip'
'Ruijuan Ye'
'Dawei Zhang'
'Haibin Su'
'Huaqiang Zeng'

_publ_contact_author_address
;
Department of Chemistry & NUS MedChem Program of the Office of Life Sciences
National University of Singapor
3 Science Drive 3
Singapore
117543
;
_publ_contact_author_email CHMZH@NUS.EDU.SG
_publ_contact_author_name 'Huaqiang Zeng'
_publ_section_title
;
 Synthesis, Structural Investigations, Hydrogen-Deuterium Exchange
 Studies, and Molecular Modeling of Conformationally Stablilized Aromatic
 Oligoamides
;
_journal_name_full 'Journal of the American Chemical Society'
_journal_page_first 5869
_journal_page_last 5879
_journal_paper_doi 10.1021/ja100579z
_journal_volume 132
_journal_year 2010
_chemical_formula_sum 'C28 H29 N3 O12'
_chemical_formula_weight 599.54
_chemical_name_systematic
; 
 ? 
;
_space_group_IT_number 2
_symmetry_cell_setting triclinic
_symmetry_space_group_name_Hall '-P 1'
_symmetry_space_group_name_H-M 'P -1'
_atom_sites_solution_hydrogens geom
_atom_sites_solution_primary direct
_atom_sites_solution_secondary difmap
_audit_creation_method SHELXL-97
_cell_angle_alpha 70.1970(10)
_cell_angle_beta 84.768(2)
_cell_angle_gamma 76.122(2)
_cell_formula_units_Z 2
_cell_length_a 7.6819(6)
_cell_length_b 12.8663(9)
_cell_length_c 15.3441(11)
_cell_measurement_reflns_used 3618
_cell_measurement_temperature 295(2)
_cell_measurement_theta_max 23.62
_cell_measurement_theta_min 2.56
_cell_volume 1385.15(18)
_computing_cell_refinement 'Bruker SMART'
_computing_data_collection 'Bruker SMART'
_computing_data_reduction 'Bruker SAINT'
_computing_molecular_graphics 'Bruker SHELXTL'
_computing_publication_material 'Bruker SHELXTL'
_computing_structure_refinement 'SHELXL-97 (Sheldrick, 1997)'
_computing_structure_solution 'SHELXS-97 (Sheldrick, 1990)'
_diffrn_ambient_temperature 295(2)
_diffrn_measured_fraction_theta_full 0.999
_diffrn_measured_fraction_theta_max 0.999
_diffrn_measurement_device_type 'CCD area detector'
_diffrn_measurement_method 'phi and omega scans'
_diffrn_radiation_monochromator graphite
_diffrn_radiation_source 'fine-focus sealed tube'
_diffrn_radiation_type MoK\a
_diffrn_radiation_wavelength 0.71073
_diffrn_reflns_av_R_equivalents 0.0315
_diffrn_reflns_av_sigmaI/netI 0.0369
_diffrn_reflns_limit_h_max 9
_diffrn_reflns_limit_h_min -9
_diffrn_reflns_limit_k_max 16
_diffrn_reflns_limit_k_min -16
_diffrn_reflns_limit_l_max 19
_diffrn_reflns_limit_l_min -19
_diffrn_reflns_number 18159
_diffrn_reflns_theta_full 27.50
_diffrn_reflns_theta_max 27.50
_diffrn_reflns_theta_min 1.41
_exptl_absorpt_coefficient_mu 0.114
_exptl_absorpt_correction_T_max 0.9776
_exptl_absorpt_correction_T_min 0.9245
_exptl_absorpt_correction_type 'Sadabs, (Sheldrick 2001)'
_exptl_crystal_colour Yellow
_exptl_crystal_density_diffrn 1.437
_exptl_crystal_density_meas ?
_exptl_crystal_density_method 'not measured'
_exptl_crystal_description Block
_exptl_crystal_F_000 628
_exptl_crystal_size_max 0.70
_exptl_crystal_size_mid 0.36
_exptl_crystal_size_min 0.20
_refine_diff_density_max 0.284
_refine_diff_density_min -0.249
_refine_diff_density_rms 0.043
_refine_ls_extinction_method none
_refine_ls_goodness_of_fit_ref 1.017
_refine_ls_hydrogen_treatment mixed
_refine_ls_matrix_type full
_refine_ls_number_parameters 403
_refine_ls_number_reflns 6348
_refine_ls_number_restraints 0
_refine_ls_restrained_S_all 1.017
_refine_ls_R_factor_all 0.0765
_refine_ls_R_factor_gt 0.0559
_refine_ls_shift/su_max 0.000
_refine_ls_shift/su_mean 0.000
_refine_ls_structure_factor_coef Fsqd
_refine_ls_weighting_details 'calc w=1/[\s^2^(Fo^2^)+(0.0711P)^2^+0.3246P] where P=(Fo^2^+2Fc^2^)/3'
_refine_ls_weighting_scheme calc
_refine_ls_wR_factor_gt 0.1378
_refine_ls_wR_factor_ref 0.1497
_reflns_number_gt 4658
_reflns_number_total 6348
_reflns_threshold_expression >2sigma(I)
_cod_data_source_file ja100579z_si_001_08.cif
_cod_data_source_block 3c
_cod_depositor_comments
;
The following automatic conversions were performed:

'_exptl_crystal_density_meas' value 'Not' was changed to '?' - the
value is perceived as not measured.

Automatic conversion script
Id: cif_fix_values 3008 2015-01-20 13:52:24Z robertas 
;
_cod_database_code 4102311

loop_
_symmetry_equiv_pos_as_xyz
'x, y, z'
'-x, -y, -z'

loop_
_atom_site_label
_atom_site_type_symbol
_atom_site_fract_x
_atom_site_fract_y
_atom_site_fract_z
_atom_site_U_iso_or_equiv
_atom_site_adp_type
_atom_site_occupancy
_atom_site_symmetry_multiplicity
_atom_site_calc_flag
_atom_site_refinement_flags
O1 O -0.03280(18) 0.59870(11) 0.28867(9) 0.0471(3) Uani 1 1 d .
O2 O -0.2262(2) 0.32877(12) 0.48872(11) 0.0594(4) Uani 1 1 d .
O3 O -0.0708(3) 0.37544(13) 0.35767(11) 0.0743(5) Uani 1 1 d .
O4 O -0.3904(2) 0.65422(12) 0.60385(9) 0.0566(4) Uani 1 1 d .
O5 O -0.1518(2) 0.93726(12) 0.37859(10) 0.0587(4) Uani 1 1 d .
O6 O 0.17373(18) 0.81821(10) 0.18510(9) 0.0467(3) Uani 1 1 d .
O7 O -0.0710(2) 1.27920(11) 0.10373(10) 0.0535(4) Uani 1 1 d .
O8 O 0.2809(2) 1.10404(11) -0.10328(9) 0.0583(4) Uani 1 1 d .
O9 O 0.46558(19) 0.75478(11) 0.02910(9) 0.0465(3) Uani 1 1 d .
O10 O 0.6288(2) 0.97304(12) -0.33683(9) 0.0583(4) Uani 1 1 d .
O11 O 0.7401(3) 0.56763(13) -0.11922(13) 0.0834(6) Uani 1 1 d .
O12 O 0.7659(3) 0.59764(14) 0.00760(12) 0.0747(5) Uani 1 1 d .
N1 N -0.0983(2) 0.79734(14) 0.31432(12) 0.0463(4) Uani 1 1 d .
H1N H -0.055(3) 0.7818(17) 0.2687(14) 0.045(6) Uiso 1 1 d .
N2 N 0.2672(2) 0.95671(14) 0.02701(11) 0.0418(4) Uani 1 1 d .
H2N H 0.302(3) 0.8882(19) 0.0476(14) 0.047(6) Uiso 1 1 d .
N3 N 0.7150(2) 0.62840(14) -0.07154(13) 0.0522(4) Uani 1 1 d .
C1 C -0.1318(2) 0.60604(16) 0.36662(12) 0.0376(4) Uani 1 1 d .
C2 C -0.1889(2) 0.51502(15) 0.43219(12) 0.0391(4) Uani 1 1 d .
C3 C -0.2768(3) 0.52937(16) 0.51300(13) 0.0428(4) Uani 1 1 d .
H3 H -0.3145 0.4689 0.5573 0.051 Uiso 1 1 calc R
C4 C -0.3074(3) 0.63231(16) 0.52691(13) 0.0421(4) Uani 1 1 d .
C5 C -0.2534(3) 0.72376(17) 0.46109(13) 0.0449(5) Uani 1 1 d .
H5 H -0.2774 0.7936 0.4703 0.054 Uiso 1 1 calc R
C6 C -0.1643(2) 0.71081(16) 0.38214(12) 0.0391(4) Uani 1 1 d .
C7 C -0.1332(3) 0.6085(2) 0.21069(14) 0.0596(6) Uani 1 1 d .
H7A H -0.2097 0.5554 0.2297 0.089 Uiso 1 1 calc R
H7B H -0.0521 0.5924 0.1631 0.089 Uiso 1 1 calc R
H7C H -0.2051 0.6840 0.1872 0.089 Uiso 1 1 calc R
C8 C -0.1533(3) 0.40148(16) 0.41980(13) 0.0438(4) Uani 1 1 d .
C9 C -0.2075(4) 0.21687(18) 0.48256(18) 0.0678(7) Uani 1 1 d .
H9A H -0.2389 0.2234 0.4215 0.102 Uiso 1 1 calc R
H9B H -0.2856 0.1776 0.5273 0.102 Uiso 1 1 calc R
H9C H -0.0856 0.1754 0.4949 0.102 Uiso 1 1 calc R
C10 C -0.4135(3) 0.56072(19) 0.68174(14) 0.0580(6) Uani 1 1 d .
H10A H -0.4929 0.5223 0.6664 0.087 Uiso 1 1 calc R
H10B H -0.4638 0.5869 0.7322 0.087 Uiso 1 1 calc R
H10C H -0.2994 0.5095 0.6995 0.087 Uiso 1 1 calc R
C11 C -0.0921(3) 0.90070(16) 0.31583(13) 0.0408(4) Uani 1 1 d .
C12 C 0.1038(2) 0.93306(14) 0.16873(13) 0.0373(4) Uani 1 1 d .
C13 C -0.0135(3) 0.97353(16) 0.22969(13) 0.0398(4) Uani 1 1 d .
C14 C -0.0729(2) 1.09028(16) 0.21005(13) 0.0399(4) Uani 1 1 d .
H14 H -0.1470 1.1188 0.2519 0.048 Uiso 1 1 calc R
C15 C -0.0213(3) 1.16341(15) 0.12834(13) 0.0398(4) Uani 1 1 d .
C16 C 0.0864(2) 1.12347(15) 0.06382(13) 0.0392(4) Uani 1 1 d .
H16 H 0.1145 1.1737 0.0075 0.047 Uiso 1 1 calc R
C17 C 0.1518(2) 1.00795(15) 0.08412(12) 0.0368(4) Uani 1 1 d .
C18 C 0.3207(3) 0.77109(19) 0.24772(18) 0.0690(7) Uani 1 1 d .
H18A H 0.4268 0.7930 0.2164 0.103 Uiso 1 1 calc R
H18B H 0.3401 0.6900 0.2695 0.103 Uiso 1 1 calc R
H18C H 0.2941 0.7987 0.2994 0.103 Uiso 1 1 calc R
C19 C -0.1754(4) 1.32647(18) 0.16789(16) 0.0648(7) Uani 1 1 d .
H19A H -0.2865 1.3022 0.1798 0.097 Uiso 1 1 calc R
H19B H -0.1994 1.4076 0.1426 0.097 Uiso 1 1 calc R
H19C H -0.1108 1.3016 0.2247 0.097 Uiso 1 1 calc R
C20 C 0.3226(2) 1.00346(15) -0.06008(12) 0.0374(4) Uani 1 1 d .
C21 C 0.5091(2) 0.80563(15) -0.06144(12) 0.0373(4) Uani 1 1 d .
C22 C 0.4426(2) 0.92261(15) -0.10467(12) 0.0361(4) Uani 1 1 d .
C23 C 0.4891(2) 0.97272(15) -0.19614(12) 0.0387(4) Uani 1 1 d .
H23 H 0.4466 1.0503 -0.2238 0.046 Uiso 1 1 calc R
C24 C 0.5957(3) 0.91214(16) -0.24787(12) 0.0428(4) Uani 1 1 d .
C25 C 0.6626(3) 0.79749(17) -0.20673(13) 0.0447(5) Uani 1 1 d .
H25 H 0.7333 0.7546 -0.2404 0.054 Uiso 1 1 calc R
C26 C 0.6221(3) 0.74763(15) -0.11420(13) 0.0409(4) Uani 1 1 d .
C27 C 0.3839(3) 0.65884(18) 0.05173(16) 0.0597(6) Uani 1 1 d .
H27A H 0.2641 0.6781 0.0745 0.090 Uiso 1 1 calc R
H27B H 0.4529 0.5959 0.0985 0.090 Uiso 1 1 calc R
H27C H 0.3803 0.6386 -0.0027 0.090 Uiso 1 1 calc R
C28 C 0.7318(5) 0.9135(2) -0.39333(18) 0.0969(11) Uani 1 1 d .
H28A H 0.8519 0.8833 -0.3703 0.145 Uiso 1 1 calc R
H28B H 0.7343 0.9642 -0.4557 0.145 Uiso 1 1 calc R
H28C H 0.6791 0.8526 -0.3924 0.145 Uiso 1 1 calc R

loop_
_atom_site_aniso_label
_atom_site_aniso_U_11
_atom_site_aniso_U_22
_atom_site_aniso_U_33
_atom_site_aniso_U_23
_atom_site_aniso_U_13
_atom_site_aniso_U_12
O1 0.0549(8) 0.0511(8) 0.0401(7) -0.0208(6) 0.0130(6) -0.0170(7)
O2 0.0735(10) 0.0377(8) 0.0686(10) -0.0181(7) 0.0174(8) -0.0210(7)
O3 0.1242(16) 0.0476(9) 0.0533(10) -0.0232(8) 0.0211(10) -0.0220(9)
O4 0.0751(10) 0.0518(9) 0.0437(8) -0.0183(7) 0.0250(7) -0.0209(7)
O5 0.0853(11) 0.0483(8) 0.0472(8) -0.0222(7) 0.0243(8) -0.0234(8)
O6 0.0573(9) 0.0316(7) 0.0477(8) -0.0110(6) 0.0140(6) -0.0118(6)
O7 0.0710(10) 0.0316(7) 0.0529(9) -0.0125(6) 0.0064(7) -0.0068(6)
O8 0.0847(11) 0.0345(8) 0.0429(8) -0.0055(6) 0.0122(7) -0.0048(7)
O9 0.0691(9) 0.0339(7) 0.0362(7) -0.0080(5) 0.0101(6) -0.0201(6)
O10 0.0844(11) 0.0496(9) 0.0361(7) -0.0106(6) 0.0169(7) -0.0173(8)
O11 0.1285(17) 0.0415(9) 0.0825(13) -0.0307(9) 0.0054(11) -0.0108(10)
O12 0.0973(13) 0.0511(10) 0.0540(10) -0.0036(8) -0.0025(9) 0.0041(9)
N1 0.0659(11) 0.0444(9) 0.0362(9) -0.0182(7) 0.0187(8) -0.0261(8)
N2 0.0531(10) 0.0285(8) 0.0391(9) -0.0074(7) 0.0100(7) -0.0098(7)
N3 0.0646(12) 0.0346(9) 0.0550(11) -0.0125(8) 0.0109(9) -0.0144(8)
C1 0.0387(10) 0.0432(10) 0.0332(9) -0.0149(8) 0.0048(7) -0.0118(8)
C2 0.0418(10) 0.0391(10) 0.0370(10) -0.0116(8) 0.0002(8) -0.0119(8)
C3 0.0486(11) 0.0413(10) 0.0372(10) -0.0086(8) 0.0057(8) -0.0162(8)
C4 0.0431(10) 0.0462(11) 0.0381(10) -0.0159(8) 0.0093(8) -0.0126(8)
C5 0.0560(12) 0.0409(10) 0.0420(11) -0.0179(8) 0.0112(9) -0.0168(9)
C6 0.0444(10) 0.0409(10) 0.0352(9) -0.0135(8) 0.0050(8) -0.0161(8)
C7 0.0886(17) 0.0539(13) 0.0360(11) -0.0140(9) 0.0012(11) -0.0171(12)
C8 0.0520(12) 0.0386(10) 0.0393(10) -0.0111(8) -0.0029(9) -0.0089(9)
C9 0.0840(18) 0.0344(11) 0.0826(17) -0.0162(11) 0.0055(14) -0.0155(11)
C10 0.0680(15) 0.0610(14) 0.0395(11) -0.0122(10) 0.0175(10) -0.0171(11)
C11 0.0465(11) 0.0400(10) 0.0374(10) -0.0146(8) 0.0068(8) -0.0126(8)
C12 0.0425(10) 0.0292(9) 0.0412(10) -0.0116(7) 0.0037(8) -0.0109(7)
C13 0.0433(10) 0.0401(10) 0.0391(10) -0.0135(8) 0.0029(8) -0.0157(8)
C14 0.0425(10) 0.0401(10) 0.0410(10) -0.0175(8) 0.0044(8) -0.0119(8)
C15 0.0443(10) 0.0342(9) 0.0432(10) -0.0146(8) -0.0019(8) -0.0099(8)
C16 0.0462(11) 0.0346(9) 0.0366(10) -0.0074(8) 0.0012(8) -0.0151(8)
C17 0.0387(10) 0.0356(9) 0.0385(10) -0.0127(8) 0.0028(8) -0.0133(8)
C18 0.0736(16) 0.0392(12) 0.0787(17) -0.0051(11) -0.0058(13) -0.0028(11)
C19 0.0946(18) 0.0368(11) 0.0609(14) -0.0219(10) 0.0059(13) -0.0045(11)
C20 0.0426(10) 0.0347(10) 0.0362(9) -0.0105(8) 0.0022(8) -0.0136(8)
C21 0.0457(10) 0.0350(9) 0.0337(9) -0.0097(7) 0.0019(8) -0.0167(8)
C22 0.0398(10) 0.0363(9) 0.0350(9) -0.0112(7) 0.0015(7) -0.0148(8)
C23 0.0444(10) 0.0321(9) 0.0385(10) -0.0074(7) 0.0011(8) -0.0135(8)
C24 0.0548(12) 0.0429(11) 0.0331(9) -0.0107(8) 0.0057(8) -0.0203(9)
C25 0.0545(12) 0.0428(11) 0.0432(11) -0.0199(9) 0.0089(9) -0.0176(9)
C26 0.0508(11) 0.0318(9) 0.0422(10) -0.0109(8) 0.0015(8) -0.0158(8)
C27 0.0772(16) 0.0476(12) 0.0549(13) -0.0091(10) 0.0148(11) -0.0321(11)
C28 0.175(3) 0.0636(17) 0.0521(15) -0.0271(13) 0.0452(18) -0.0326(19)

loop_
_atom_type_symbol
_atom_type_description
_atom_type_scat_dispersion_real
_atom_type_scat_dispersion_imag
_atom_type_scat_source
C C 0.0033 0.0016 'International Tables Vol C Tables 4.2.6.8 and 6.1.1.4'
H H 0.0000 0.0000 'International Tables Vol C Tables 4.2.6.8 and 6.1.1.4'
N N 0.0061 0.0033 'International Tables Vol C Tables 4.2.6.8 and 6.1.1.4'
O O 0.0106 0.0060 'International Tables Vol C Tables 4.2.6.8 and 6.1.1.4'

loop_
_geom_angle_atom_site_label_1
_geom_angle_atom_site_label_2
_geom_angle_atom_site_label_3
_geom_angle
C1 O1 C7 115.84(16)
C8 O2 C9 116.48(17)
C4 O4 C10 117.70(16)
C12 O6 C18 113.97(15)
C15 O7 C19 117.93(16)
C21 O9 C27 118.73(15)
C24 O10 C28 117.65(17)
C11 N1 C6 128.97(16)
C20 N2 C17 129.31(17)
O12 N3 O11 124.03(19)
O12 N3 C26 118.51(17)
O11 N3 C26 117.43(19)
O1 C1 C2 123.90(16)
O1 C1 C6 116.36(16)
C2 C1 C6 119.58(16)
C1 C2 C3 119.28(17)
C1 C2 C8 121.45(17)
C3 C2 C8 119.23(17)
C4 C3 C2 120.30(17)
O4 C4 C3 124.57(17)
O4 C4 C5 114.81(17)
C3 C4 C5 120.62(17)
C6 C5 C4 119.92(18)
C5 C6 N1 123.49(17)
C5 C6 C1 120.26(17)
N1 C6 C1 116.24(16)
O3 C8 O2 122.43(18)
O3 C8 C2 126.37(18)
O2 C8 C2 111.20(17)
O5 C11 N1 124.30(17)
O5 C11 C13 120.80(17)
N1 C11 C13 114.81(16)
C13 C12 O6 122.50(16)
C13 C12 C17 120.66(16)
O6 C12 C17 116.78(15)
C12 C13 C14 119.12(17)
C12 C13 C11 125.01(16)
C14 C13 C11 115.81(16)
C15 C14 C13 119.85(17)
O7 C15 C14 123.94(17)
O7 C15 C16 114.66(16)
C14 C15 C16 121.39(17)
C17 C16 C15 119.23(17)
C16 C17 N2 125.10(16)
C16 C17 C12 119.50(16)
N2 C17 C12 115.39(16)
O8 C20 N2 123.75(18)
O8 C20 C22 120.05(16)
N2 C20 C22 116.20(16)
O9 C21 C26 123.10(16)
O9 C21 C22 120.05(16)
C26 C21 C22 116.83(16)
C23 C22 C21 119.23(17)
C23 C22 C20 114.63(16)
C21 C22 C20 126.14(16)
C24 C23 C22 122.63(17)
O10 C24 C25 125.15(18)
O10 C24 C23 115.80(17)
C25 C24 C23 119.04(17)
C24 C25 C26 118.61(18)
C25 C26 C21 123.55(17)
C25 C26 N3 115.83(17)
C21 C26 N3 120.54(16)

loop_
_geom_bond_atom_site_label_1
_geom_bond_atom_site_label_2
_geom_bond_distance
O1 C1 1.376(2)
O1 C7 1.436(2)
O2 C8 1.334(2)
O2 C9 1.447(2)
O3 C8 1.195(2)
O4 C4 1.372(2)
O4 C10 1.413(2)
O5 C11 1.217(2)
O6 C12 1.388(2)
O6 C18 1.429(3)
O7 C15 1.371(2)
O7 C19 1.418(3)
O8 C20 1.215(2)
O9 C21 1.369(2)
O9 C27 1.442(2)
O10 C24 1.360(2)
O10 C28 1.413(3)
O11 N3 1.214(2)
O12 N3 1.213(2)
N1 C11 1.350(2)
N1 C6 1.403(2)
N2 C20 1.343(2)
N2 C17 1.399(2)
N3 C26 1.473(2)
C1 C2 1.394(3)
C1 C6 1.408(3)
C2 C3 1.404(3)
C2 C8 1.494(3)
C3 C4 1.374(3)
C4 C5 1.389(3)
C5 C6 1.377(2)
C11 C13 1.509(3)
C12 C13 1.382(3)
C12 C17 1.409(2)
C13 C14 1.395(3)
C14 C15 1.380(3)
C15 C16 1.386(3)
C16 C17 1.384(2)
C20 C22 1.519(3)
C21 C26 1.392(3)
C21 C22 1.408(2)
C22 C23 1.385(2)
C23 C24 1.380(3)
C24 C25 1.379(3)
C25 C26 1.386(3)

loop_
_geom_hbond_atom_site_label_D
_geom_hbond_atom_site_label_H
_geom_hbond_atom_site_label_A
_geom_hbond_distance_DH
_geom_hbond_distance_HA
_geom_hbond_distance_DA
_geom_hbond_angle_DHA
N1 H1N O1 0.81(2) 2.24(2) 2.640(2) 111.0(17)
N1 H1N O6 0.81(2) 2.13(2) 2.743(2) 132.4(19)
N2 H2N O6 0.81(2) 2.24(2) 2.635(2) 110.6(18)
N2 H2N O9 0.81(2) 1.96(2) 2.670(2) 146(2)
